data_7125776
loop_
_publ_author_name
'Lei, Jie'
'Song, Gui-Ting'
'He, Liu-Jun'
'Luo, Ya-Fei'
'Tang, Dian-Yong'
'Lin, Hui-Kuan'
'Frett, Brendan'
'Li, Hong-Yu'
'Chen, Zhong-Zhu'
'Xu, Zhi-Gang'

_publ_section_title
;
 One-pot construction of functionalized aziridines and maleimides via a
 novel pseudo-Knoevenagel cascade reaction.
;
_journal_issue 14
_journal_name_full 'Chemical communications (Cambridge, England)'
_journal_page_first 2194
_journal_page_last 2197
_journal_paper_doi 10.1039/c9cc08220d
_journal_volume 56
_journal_year 2020
_chemical_absolute_configuration rmad
_chemical_formula_sum 'C24 H19 Br N2 O3'
_chemical_formula_weight 463.32
_space_group_IT_number 19
_space_group_name_Hall 'P 2ac 2ab'
_space_group_name_H-M_alt 'P 21 21 21'
_symmetry_cell_setting orthorhombic
_symmetry_space_group_name_H-M 'P 21 21 21'
_atom_sites_solution_hydrogens geom
_atom_sites_solution_primary direct
_atom_sites_solution_secondary difmap
_audit_creation_method SHELXL-97
_audit_update_record
;
2018-01-15 deposited with the CCDC.	2019-12-24 downloaded from the CCDC.
;
_cell_angle_alpha 90.00
_cell_angle_beta 90.00
_cell_angle_gamma 90.00
_cell_formula_units_Z 8
_cell_length_a 11.4032(17)
_cell_length_b 16.0552(14)
_cell_length_c 21.7377(13)
_cell_measurement_reflns_used 2366
_cell_measurement_temperature 296(2)
_cell_measurement_theta_max 21.28
_cell_measurement_theta_min 2.19
_cell_volume 3979.8(7)
_computing_cell_refinement 'Bruker SAINT'
_computing_data_collection 'Bruker APEX2'
_computing_data_reduction 'Bruker SAINT'
_computing_molecular_graphics 'Bruker SHELXTL'
_computing_publication_material 'Bruker SHELXTL'
_computing_structure_refinement 'SHELXL-97 (Sheldrick, 2008)'
_computing_structure_solution 'SHELXS-97 (Sheldrick, 2008)'
_diffrn_ambient_temperature 296(2)
_diffrn_measured_fraction_theta_full 0.998
_diffrn_measured_fraction_theta_max 0.998
_diffrn_measurement_device_type 'Bruker APEX-II CCD'
_diffrn_measurement_method '\f and \w scans'
_diffrn_radiation_monochromator graphite
_diffrn_radiation_source 'fine-focus sealed tube'
_diffrn_radiation_type MoK\a
_diffrn_radiation_wavelength 0.71073
_diffrn_reflns_av_R_equivalents 0.0734
_diffrn_reflns_av_sigmaI/netI 0.0933
_diffrn_reflns_limit_h_max 9
_diffrn_reflns_limit_h_min -13
_diffrn_reflns_limit_k_max 18
_diffrn_reflns_limit_k_min -19
_diffrn_reflns_limit_l_max 25
_diffrn_reflns_limit_l_min -25
_diffrn_reflns_number 20016
_diffrn_reflns_theta_full 25.00
_diffrn_reflns_theta_max 25.00
_diffrn_reflns_theta_min 1.58
_exptl_absorpt_coefficient_mu 2.096
_exptl_absorpt_correction_T_max 0.6673
_exptl_absorpt_correction_T_min 0.5817
_exptl_absorpt_correction_type multi-scan
_exptl_absorpt_process_details SADABS
_exptl_crystal_colour colorless
_exptl_crystal_density_diffrn 1.547
_exptl_crystal_density_method 'not measured'
_exptl_crystal_description block
_exptl_crystal_F_000 1888
_exptl_crystal_size_max 0.29
_exptl_crystal_size_mid 0.25
_exptl_crystal_size_min 0.21
_refine_diff_density_max 0.454
_refine_diff_density_min -0.407
_refine_diff_density_rms 0.079
_refine_ls_extinction_method none
_refine_ls_goodness_of_fit_ref 1.015
_refine_ls_hydrogen_treatment mixed
_refine_ls_matrix_type full
_refine_ls_number_parameters 541
_refine_ls_number_reflns 6986
_refine_ls_number_restraints 0
_refine_ls_restrained_S_all 1.015
_refine_ls_R_factor_all 0.1118
_refine_ls_R_factor_gt 0.0475
_refine_ls_shift/su_max 0.000
_refine_ls_shift/su_mean 0.000
_refine_ls_structure_factor_coef Fsqd
_refine_ls_weighting_details 'calc w=1/[\s^2^(Fo^2^)+(0.0200P)^2^+0.5000P] where P=(Fo^2^+2Fc^2^)/3'
_refine_ls_weighting_scheme calc
_refine_ls_wR_factor_gt 0.0818
_refine_ls_wR_factor_ref 0.0925
_reflns_number_gt 4047
_reflns_number_total 6986
_reflns_threshold_expression >2sigma(I)
_cod_data_source_file c9cc08220d2.cif
_cod_data_source_block a_CCDC1
_cod_depositor_comments
;
The following automatic conversions were performed:

data item '_exptl_absorpt_correction_type' value 'Multi-scan' was
changed to 'multi-scan' in accordance with the
/home/data/users/saulius/crontab/automatic-downloads/rss-feeds/RSC/lib/dictionaries/cif_core.dic
dictionary named 'cif_core.dic' version 2.4.2 last updated on
2011-04-26.

data item '_symmetry_cell_setting' value 'Orthorhombic' was changed
to 'orthorhombic' in accordance with the
/home/data/users/saulius/crontab/automatic-downloads/rss-feeds/RSC/lib/dictionaries/cif_core.dic
dictionary named 'cif_core.dic' version 2.4.2 last updated on
2011-04-26.

Automatic conversion script
Id: cif_fix_values 7556 2019-12-06 15:28:31Z antanas 

 Adding full bibliography for 7125774--7125776.cif.
;
_cod_original_sg_symbol_H-M 'P2(1)2(1)2(1) '
_cod_database_code 7125776

loop_
_symmetry_equiv_pos_as_xyz
'x, y, z'
'-x+1/2, -y, z+1/2'
'-x, y+1/2, -z+1/2'
'x+1/2, -y+1/2, -z'

loop_
_atom_site_label
_atom_site_type_symbol
_atom_site_fract_x
_atom_site_fract_y
_atom_site_fract_z
_atom_site_U_iso_or_equiv
_atom_site_adp_type
_atom_site_occupancy
_atom_site_symmetry_multiplicity
_atom_site_calc_flag
_atom_site_refinement_flags
Br1 Br 0.35331(6) -0.15803(4) 0.16170(3) 0.0673(2) Uani 1 1 d .
Br2 Br 0.91209(6) 0.33847(4) 0.14785(3) 0.0689(2) Uani 1 1 d .
O1 O 0.2197(4) 0.5602(2) 0.19827(17) 0.0556(12) Uani 1 1 d .
O2 O 0.7444(3) 0.1729(2) 0.11725(18) 0.0578(11) Uani 1 1 d .
O3 O 0.3939(3) 0.2467(2) 0.03722(16) 0.0508(11) Uani 1 1 d .
O4 O 1.0451(3) 1.0512(2) 0.19657(17) 0.0506(11) Uani 1 1 d .
O5 O 0.8639(3) 0.7435(2) 0.03186(17) 0.0492(10) Uani 1 1 d .
O6 O 0.5115(3) 0.6729(2) 0.11067(16) 0.0518(10) Uani 1 1 d .
N1 N 0.5739(4) 0.1967(2) 0.0655(2) 0.0364(11) Uani 1 1 d .
N2 N 0.4730(4) 0.2061(3) 0.18755(19) 0.0397(12) Uani 1 1 d .
N3 N 0.7849(4) 0.7000(3) 0.1817(2) 0.0384(12) Uani 1 1 d .
N4 N 0.6847(4) 0.6935(2) 0.06038(19) 0.0339(11) Uani 1 1 d .
C1 C 0.2608(5) 0.6406(3) 0.1802(3) 0.0614(18) Uani 1 1 d .
H1A H 0.2083 0.6825 0.1954 0.092 Uiso 1 1 calc R
H1B H 0.2639 0.6437 0.1361 0.092 Uiso 1 1 calc R
H1C H 0.3377 0.6497 0.1968 0.092 Uiso 1 1 calc R
C2 C 0.2842(5) 0.4929(3) 0.1817(2) 0.0379(15) Uani 1 1 d .
C3 C 0.3906(5) 0.4964(3) 0.1515(2) 0.0369(15) Uani 1 1 d .
H3A H 0.4226 0.5474 0.1402 0.044 Uiso 1 1 calc R
C4 C 0.4486(5) 0.4234(3) 0.1383(2) 0.0373(14) Uani 1 1 d .
H4A H 0.5200 0.4257 0.1178 0.045 Uiso 1 1 calc R
C5 C 0.4034(4) 0.3468(4) 0.1549(2) 0.0361(14) Uani 1 1 d .
C6 C 0.2957(5) 0.3448(4) 0.1842(2) 0.0438(14) Uani 1 1 d .
H6A H 0.2628 0.2939 0.1950 0.053 Uiso 1 1 calc R
C7 C 0.2369(5) 0.4172(3) 0.1976(2) 0.0436(15) Uani 1 1 d .
H7A H 0.1648 0.4150 0.2176 0.052 Uiso 1 1 calc R
C8 C 0.4661(5) 0.2692(3) 0.1403(2) 0.0338(13) Uani 1 1 d .
C9 C 0.5823(5) 0.2431(3) 0.1671(2) 0.0406(14) Uani 1 1 d .
H9A H 0.6251 0.2811 0.1944 0.049 Uiso 1 1 calc R
C10 C 0.6459(5) 0.1997(3) 0.1158(3) 0.0399(14) Uani 1 1 d .
C11 C 0.4690(5) 0.2373(3) 0.0750(2) 0.0345(13) Uani 1 1 d .
C12 C 0.6105(5) 0.1614(4) 0.0072(2) 0.0468(15) Uani 1 1 d .
H12A H 0.6864 0.1844 -0.0036 0.056 Uiso 1 1 calc R
H12B H 0.5552 0.1785 -0.0243 0.056 Uiso 1 1 calc R
C13 C 0.6195(5) 0.0662(4) 0.0066(2) 0.0382(16) Uani 1 1 d .
C14 C 0.7159(6) 0.0308(4) -0.0169(2) 0.0490(17) Uani 1 1 d .
H14A H 0.7779 0.0639 -0.0301 0.059 Uiso 1 1 calc R
C15 C 0.7235(7) -0.0559(4) -0.0215(3) 0.066(2) Uani 1 1 d .
H15A H 0.7912 -0.0813 -0.0364 0.080 Uiso 1 1 calc R
C16 C 0.6297(7) -0.1020(4) -0.0038(3) 0.054(2) Uani 1 1 d .
H16A H 0.6325 -0.1595 -0.0089 0.065 Uiso 1 1 calc R
C17 C 0.5325(6) -0.0677(4) 0.0209(3) 0.0570(18) Uani 1 1 d .
H17A H 0.4704 -0.1008 0.0340 0.068 Uiso 1 1 calc R
C18 C 0.5279(5) 0.0193(4) 0.0262(2) 0.0479(17) Uani 1 1 d .
H18A H 0.4621 0.0448 0.0432 0.057 Uiso 1 1 calc R
C19 C 0.4466(5) 0.1205(3) 0.1765(2) 0.0347(15) Uani 1 1 d .
C20 C 0.5254(5) 0.0603(3) 0.1958(2) 0.0420(15) Uani 1 1 d .
H20A H 0.5979 0.0759 0.2116 0.050 Uiso 1 1 calc R
C21 C 0.4961(5) -0.0227(3) 0.1915(2) 0.0442(16) Uani 1 1 d .
H21A H 0.5478 -0.0638 0.2047 0.053 Uiso 1 1 calc R
C22 C 0.3894(6) -0.0434(3) 0.1674(3) 0.0412(15) Uani 1 1 d .
C23 C 0.3111(5) 0.0144(3) 0.1484(2) 0.0451(15) Uani 1 1 d .
H23A H 0.2387 -0.0016 0.1325 0.054 Uiso 1 1 calc R
C24 C 0.3408(5) 0.0979(3) 0.1529(2) 0.0405(15) Uani 1 1 d .
H24A H 0.2884 0.1385 0.1398 0.049 Uiso 1 1 calc R
C25 C 0.9959(5) 1.1313(3) 0.1931(3) 0.0565(18) Uani 1 1 d .
H25A H 1.0533 1.1718 0.2052 0.085 Uiso 1 1 calc R
H25B H 0.9294 1.1346 0.2201 0.085 Uiso 1 1 calc R
H25C H 0.9713 1.1422 0.1516 0.085 Uiso 1 1 calc R
C26 C 0.9764(5) 0.9861(3) 0.1808(2) 0.0350(15) Uani 1 1 d .
C27 C 0.8648(5) 0.9897(3) 0.1568(2) 0.0395(15) Uani 1 1 d .
H27A H 0.8288 1.0411 0.1508 0.047 Uiso 1 1 calc R
C28 C 0.8070(5) 0.9183(3) 0.1417(2) 0.0340(14) Uani 1 1 d .
H28A H 0.7324 0.9215 0.1246 0.041 Uiso 1 1 calc R
C29 C 0.8570(5) 0.8422(4) 0.1514(2) 0.0350(13) Uani 1 1 d .
C30 C 0.9653(5) 0.8379(4) 0.1760(2) 0.0450(14) Uani 1 1 d .
H30A H 0.9987 0.7859 0.1831 0.054 Uiso 1 1 calc R
C31 C 1.0280(5) 0.9085(3) 0.1910(2) 0.0401(15) Uani 1 1 d .
H31A H 1.1030 0.9045 0.2075 0.048 Uiso 1 1 calc R
C32 C 0.7911(5) 0.7646(3) 0.1351(2) 0.0330(14) Uani 1 1 d .
C33 C 0.7897(5) 0.7347(3) 0.0695(2) 0.0333(13) Uani 1 1 d .
C34 C 0.6761(4) 0.7381(3) 0.1611(2) 0.0398(14) Uani 1 1 d .
H34A H 0.6338 0.7758 0.1889 0.048 Uiso 1 1 calc R
C35 C 0.6119(5) 0.6973(3) 0.1101(3) 0.0396(14) Uani 1 1 d .
C36 C 0.6492(5) 0.6599(4) 0.0016(2) 0.0468(14) Uani 1 1 d .
H36A H 0.7058 0.6769 -0.0293 0.056 Uiso 1 1 calc R
H36B H 0.5741 0.6840 -0.0096 0.056 Uiso 1 1 calc R
C37 C 0.6384(5) 0.5651(3) 0.0002(2) 0.0356(15) Uani 1 1 d .
C38 C 0.5384(5) 0.5299(4) -0.0236(2) 0.0463(16) Uani 1 1 d .
H38A H 0.4755 0.5631 -0.0354 0.056 Uiso 1 1 calc R
C39 C 0.5328(6) 0.4445(4) -0.0297(3) 0.0544(18) Uani 1 1 d .
H39A H 0.4664 0.4202 -0.0468 0.065 Uiso 1 1 calc R
C40 C 0.6221(7) 0.3962(4) -0.0112(3) 0.056(2) Uani 1 1 d .
H40A H 0.6169 0.3386 -0.0152 0.067 Uiso 1 1 calc R
C41 C 0.7190(6) 0.4306(4) 0.0130(3) 0.0559(19) Uani 1 1 d .
H41A H 0.7802 0.3966 0.0261 0.067 Uiso 1 1 calc R
C42 C 0.7286(5) 0.5160(4) 0.0187(3) 0.0489(16) Uani 1 1 d .
H42A H 0.7963 0.5396 0.0351 0.059 Uiso 1 1 calc R
C43 C 0.8117(5) 0.6154(3) 0.1691(2) 0.0331(13) Uani 1 1 d .
C44 C 0.9197(5) 0.5949(3) 0.1460(2) 0.0430(15) Uani 1 1 d .
H44A H 0.9718 0.6367 0.1347 0.052 Uiso 1 1 calc R
C45 C 0.9518(5) 0.5119(3) 0.1395(2) 0.0437(15) Uani 1 1 d .
H45A H 1.0250 0.4971 0.1241 0.052 Uiso 1 1 calc R
C46 C 0.8711(6) 0.4521(3) 0.1567(3) 0.0450(16) Uani 1 1 d .
C47 C 0.7640(6) 0.4717(4) 0.1804(2) 0.0440(16) Uani 1 1 d .
H47A H 0.7120 0.4300 0.1921 0.053 Uiso 1 1 calc R
C48 C 0.7337(5) 0.5546(3) 0.1870(2) 0.0423(15) Uani 1 1 d .
H48A H 0.6612 0.5691 0.2034 0.051 Uiso 1 1 calc R

loop_
_atom_site_aniso_label
_atom_site_aniso_U_11
_atom_site_aniso_U_22
_atom_site_aniso_U_33
_atom_site_aniso_U_23
_atom_site_aniso_U_13
_atom_site_aniso_U_12
Br1 0.0821(5) 0.0258(3) 0.0941(5) 0.0033(4) 0.0065(4) -0.0051(4)
Br2 0.0973(6) 0.0277(3) 0.0816(5) -0.0040(4) -0.0099(4) 0.0090(4)
O1 0.057(3) 0.025(2) 0.085(3) -0.004(2) 0.024(2) 0.011(2)
O2 0.042(2) 0.036(2) 0.096(3) -0.005(2) -0.010(2) 0.008(2)
O3 0.060(3) 0.045(3) 0.048(2) -0.004(2) -0.011(2) 0.009(2)
O4 0.046(3) 0.027(2) 0.079(3) -0.005(2) -0.011(2) -0.004(2)
O5 0.052(3) 0.045(2) 0.050(2) -0.0049(19) 0.014(2) -0.008(2)
O6 0.041(2) 0.036(2) 0.079(3) -0.003(2) 0.000(2) -0.002(2)
N1 0.045(3) 0.021(2) 0.043(3) -0.004(2) 0.005(3) 0.003(2)
N2 0.052(3) 0.028(3) 0.040(3) -0.002(2) -0.009(2) -0.001(2)
N3 0.049(3) 0.027(3) 0.040(3) -0.004(2) 0.005(2) -0.005(2)
N4 0.035(3) 0.029(2) 0.037(3) -0.001(2) 0.001(2) -0.003(2)
C1 0.083(5) 0.021(3) 0.080(4) 0.003(3) 0.009(4) -0.001(3)
C2 0.041(4) 0.035(4) 0.038(3) -0.004(3) 0.001(3) -0.003(3)
C3 0.047(4) 0.016(3) 0.047(3) 0.004(3) 0.001(3) 0.001(3)
C4 0.031(3) 0.037(3) 0.044(4) -0.006(3) 0.007(3) 0.001(3)
C5 0.039(4) 0.025(3) 0.044(3) 0.007(3) -0.002(3) -0.001(3)
C6 0.042(4) 0.032(3) 0.057(4) 0.001(3) 0.015(3) 0.001(3)
C7 0.047(4) 0.034(4) 0.049(4) -0.001(3) 0.013(3) 0.001(3)
C8 0.040(4) 0.028(3) 0.034(3) 0.004(3) 0.000(3) -0.007(3)
C9 0.048(4) 0.021(3) 0.052(4) -0.002(3) -0.008(3) -0.004(3)
C10 0.044(4) 0.021(3) 0.055(4) 0.001(3) -0.004(4) -0.005(3)
C11 0.038(4) 0.025(3) 0.041(4) 0.002(3) -0.005(3) -0.001(3)
C12 0.067(5) 0.031(3) 0.042(3) 0.008(3) 0.011(3) -0.005(4)
C13 0.045(4) 0.031(3) 0.039(4) 0.005(3) 0.012(3) 0.006(3)
C14 0.051(5) 0.043(4) 0.052(4) -0.005(3) 0.009(3) -0.005(4)
C15 0.073(6) 0.053(5) 0.074(5) -0.017(4) -0.002(4) 0.019(4)
C16 0.081(6) 0.027(4) 0.053(4) -0.004(3) -0.015(4) 0.007(4)
C17 0.075(5) 0.036(4) 0.060(4) 0.008(3) 0.003(4) -0.011(4)
C18 0.047(4) 0.051(4) 0.046(4) -0.009(3) 0.015(3) -0.008(4)
C19 0.049(4) 0.025(3) 0.030(3) 0.002(3) 0.010(3) -0.001(3)
C20 0.047(4) 0.033(4) 0.046(4) 0.005(3) -0.004(3) 0.004(3)
C21 0.045(4) 0.028(3) 0.059(4) 0.006(3) -0.001(3) 0.014(3)
C22 0.058(4) 0.027(3) 0.039(3) 0.007(3) 0.009(3) -0.007(3)
C23 0.044(4) 0.037(4) 0.054(4) 0.002(3) 0.005(3) -0.001(3)
C24 0.036(4) 0.029(3) 0.056(4) 0.005(3) 0.007(3) -0.005(3)
C25 0.065(4) 0.030(4) 0.075(4) -0.009(3) -0.001(3) -0.006(3)
C26 0.035(4) 0.028(3) 0.042(4) -0.003(3) 0.000(3) -0.002(3)
C27 0.042(4) 0.023(3) 0.053(4) -0.002(3) 0.001(3) 0.008(3)
C28 0.039(3) 0.019(3) 0.044(4) -0.001(3) -0.004(3) 0.006(3)
C29 0.030(3) 0.028(3) 0.046(3) -0.008(3) -0.002(3) -0.004(3)
C30 0.054(4) 0.022(3) 0.058(4) 0.000(3) 0.006(3) 0.009(3)
C31 0.029(3) 0.038(4) 0.054(4) -0.001(3) -0.010(3) -0.004(3)
C32 0.038(4) 0.023(3) 0.038(3) 0.001(3) 0.003(3) 0.003(3)
C33 0.038(4) 0.022(3) 0.039(4) 0.006(3) 0.001(3) 0.005(3)
C34 0.039(3) 0.028(3) 0.052(4) -0.009(3) 0.003(3) 0.005(3)
C35 0.042(4) 0.019(3) 0.058(4) 0.000(3) 0.005(3) -0.002(3)
C36 0.056(4) 0.040(3) 0.045(3) -0.001(4) -0.018(3) 0.003(4)
C37 0.050(4) 0.024(3) 0.033(3) -0.004(3) -0.005(3) -0.001(3)
C38 0.041(4) 0.039(4) 0.059(4) 0.001(3) -0.004(3) -0.006(3)
C39 0.072(5) 0.045(4) 0.046(4) -0.007(3) -0.008(4) -0.020(4)
C40 0.093(7) 0.023(4) 0.052(4) 0.003(3) 0.002(4) -0.007(4)
C41 0.082(6) 0.038(4) 0.048(4) 0.002(3) -0.006(4) 0.016(4)
C42 0.049(4) 0.031(4) 0.067(4) -0.010(3) -0.015(3) 0.006(3)
C43 0.037(4) 0.027(3) 0.035(3) -0.003(3) -0.003(3) -0.002(3)
C44 0.055(4) 0.028(3) 0.046(4) -0.001(3) 0.003(3) -0.008(3)
C45 0.054(4) 0.034(4) 0.043(4) -0.006(3) 0.007(3) 0.005(3)
C46 0.065(5) 0.019(3) 0.052(4) 0.000(3) -0.014(4) 0.005(3)
C47 0.058(4) 0.031(3) 0.043(4) 0.007(3) -0.003(3) -0.008(3)
C48 0.046(4) 0.035(4) 0.047(4) 0.002(3) 0.004(3) -0.005(3)

loop_
_atom_type_symbol
_atom_type_description
_atom_type_scat_dispersion_real
_atom_type_scat_dispersion_imag
_atom_type_scat_source
C C 0.0033 0.0016 'International Tables Vol C Tables 4.2.6.8 and 6.1.1.4'
H H 0.0000 0.0000 'International Tables Vol C Tables 4.2.6.8 and 6.1.1.4'
N N 0.0061 0.0033 'International Tables Vol C Tables 4.2.6.8 and 6.1.1.4'
O O 0.0106 0.0060 'International Tables Vol C Tables 4.2.6.8 and 6.1.1.4'
Br Br -0.2901 2.4595 'International Tables Vol C Tables 4.2.6.8 and 6.1.1.4'

loop_
_geom_angle_atom_site_label_1
_geom_angle_atom_site_label_2
_geom_angle_atom_site_label_3
_geom_angle
C2 O1 C1 118.0(4)
C26 O4 C25 117.6(4)
C10 N1 C11 112.7(5)
C10 N1 C12 122.6(5)
C11 N1 C12 124.5(5)
C19 N2 C8 123.0(4)
C19 N2 C9 121.7(5)
C8 N2 C9 62.7(3)
C43 N3 C32 122.6(4)
C43 N3 C34 121.8(5)
C32 N3 C34 61.7(3)
C35 N4 C33 113.1(4)
C35 N4 C36 123.2(4)
C33 N4 C36 123.3(5)
O1 C1 H1A 109.5
O1 C1 H1B 109.5
H1A C1 H1B 109.5
O1 C1 H1C 109.5
H1A C1 H1C 109.5
H1B C1 H1C 109.5
O1 C2 C7 115.1(5)
O1 C2 C3 124.8(5)
C7 C2 C3 120.1(5)
C4 C3 C2 119.2(5)
C4 C3 H3A 120.4
C2 C3 H3A 120.4
C3 C4 C5 121.7(5)
C3 C4 H4A 119.2
C5 C4 H4A 119.2
C4 C5 C6 118.1(5)
C4 C5 C8 121.1(5)
C6 C5 C8 120.8(5)
C7 C6 C5 120.8(6)
C7 C6 H6A 119.6
C5 C6 H6A 119.6
C6 C7 C2 120.2(5)
C6 C7 H7A 119.9
C2 C7 H7A 119.9
N2 C8 C5 117.8(4)
N2 C8 C9 58.9(3)
C5 C8 C9 125.4(4)
N2 C8 C11 115.3(4)
C5 C8 C11 120.1(5)
C9 C8 C11 104.5(4)
N2 C9 C10 116.8(4)
N2 C9 C8 58.5(3)
C10 C9 C8 105.4(4)
N2 C9 H9A 119.9
C10 C9 H9A 119.9
C8 C9 H9A 119.9
O2 C10 N1 124.7(5)
O2 C10 C9 126.6(5)
N1 C10 C9 108.6(5)
O3 C11 N1 125.3(5)
O3 C11 C8 126.0(5)
N1 C11 C8 108.7(5)
N1 C12 C13 114.6(4)
N1 C12 H12A 108.6
C13 C12 H12A 108.6
N1 C12 H12B 108.6
C13 C12 H12B 108.6
H12A C12 H12B 107.6
C14 C13 C18 121.1(6)
C14 C13 C12 118.8(6)
C18 C13 C12 120.0(6)
C13 C14 C15 120.1(6)
C13 C14 H14A 119.9
C15 C14 H14A 119.9
C16 C15 C14 118.2(7)
C16 C15 H15A 120.9
C14 C15 H15A 120.9
C17 C16 C15 122.6(6)
C17 C16 H16A 118.7
C15 C16 H16A 118.7
C16 C17 C18 118.1(6)
C16 C17 H17A 121.0
C18 C17 H17A 121.0
C13 C18 C17 119.8(6)
C13 C18 H18A 120.1
C17 C18 H18A 120.1
C24 C19 C20 120.2(5)
C24 C19 N2 120.5(5)
C20 C19 N2 119.0(6)
C21 C20 C19 119.9(6)
C21 C20 H20A 120.1
C19 C20 H20A 120.1
C22 C21 C20 118.5(5)
C22 C21 H21A 120.8
C20 C21 H21A 120.8
C23 C22 C21 122.7(5)
C23 C22 Br1 120.2(5)
C21 C22 Br1 117.1(4)
C22 C23 C24 118.6(5)
C22 C23 H23A 120.7
C24 C23 H23A 120.7
C19 C24 C23 120.2(5)
C19 C24 H24A 119.9
C23 C24 H24A 119.9
O4 C25 H25A 109.5
O4 C25 H25B 109.5
H25A C25 H25B 109.5
O4 C25 H25C 109.5
H25A C25 H25C 109.5
H25B C25 H25C 109.5
O4 C26 C27 126.8(5)
O4 C26 C31 114.0(5)
C27 C26 C31 119.2(5)
C28 C27 C26 120.2(5)
C28 C27 H27A 119.9
C26 C27 H27A 119.9
C27 C28 C29 120.9(5)
C27 C28 H28A 119.6
C29 C28 H28A 119.6
C30 C29 C28 119.4(5)
C30 C29 C32 120.8(6)
C28 C29 C32 119.9(5)
C29 C30 C31 121.8(6)
C29 C30 H30A 119.1
C31 C30 H30A 119.1
C30 C31 C26 118.6(5)
C30 C31 H31A 120.7
C26 C31 H31A 120.7
N3 C32 C34 59.2(3)
N3 C32 C29 117.0(4)
C34 C32 C29 126.1(4)
N3 C32 C33 115.6(4)
C34 C32 C33 105.0(4)
C29 C32 C33 119.7(4)
O5 C33 N4 125.1(5)
O5 C33 C32 127.5(5)
N4 C33 C32 107.4(5)
N3 C34 C35 117.7(4)
N3 C34 C32 59.1(3)
C35 C34 C32 106.0(5)
N3 C34 H34A 119.3
C35 C34 H34A 119.4
C32 C34 H34A 119.3
O6 C35 N4 124.7(5)
O6 C35 C34 127.1(5)
N4 C35 C34 108.2(5)
N4 C36 C37 114.3(4)
N4 C36 H36A 108.7
C37 C36 H36A 108.7
N4 C36 H36B 108.7
C37 C36 H36B 108.7
H36A C36 H36B 107.6
C42 C37 C38 120.1(5)
C42 C37 C36 120.8(6)
C38 C37 C36 119.0(6)
C37 C38 C39 118.9(6)
C37 C38 H38A 120.5
C39 C38 H38A 120.5
C40 C39 C38 120.8(6)
C40 C39 H39A 119.6
C38 C39 H39A 119.6
C39 C40 C41 120.2(6)
C39 C40 H40A 119.9
C41 C40 H40A 119.9
C40 C41 C42 120.6(6)
C40 C41 H41A 119.7
C42 C41 H41A 119.7
C37 C42 C41 119.4(6)
C37 C42 H42A 120.3
C41 C42 H42A 120.3
C44 C43 C48 120.9(5)
C44 C43 N3 119.7(5)
C48 C43 N3 119.0(5)
C43 C44 C45 120.3(5)
C43 C44 H44A 119.8
C45 C44 H44A 119.8
C46 C45 C44 117.6(5)
C46 C45 H45A 121.2
C44 C45 H45A 121.2
C47 C46 C45 122.6(5)
C47 C46 Br2 118.9(5)
C45 C46 Br2 118.5(5)
C46 C47 C48 119.1(5)
C46 C47 H47A 120.4
C48 C47 H47A 120.4
C43 C48 C47 119.4(6)
C43 C48 H48A 120.3
C47 C48 H48A 120.3

loop_
_geom_bond_atom_site_label_1
_geom_bond_atom_site_label_2
_geom_bond_distance
Br1 C22 1.890(5)
Br2 C46 1.893(5)
O1 C2 1.356(6)
O1 C1 1.429(6)
O2 C10 1.203(6)
O3 C11 1.196(5)
O4 C26 1.351(6)
O4 C25 1.404(6)
O5 C33 1.186(5)
O6 C35 1.210(5)
N1 C10 1.367(6)
N1 C11 1.377(6)
N1 C12 1.450(6)
N2 C19 1.426(6)
N2 C8 1.446(6)
N2 C9 1.452(7)
N3 C43 1.419(6)
N3 C32 1.452(6)
N3 C34 1.454(6)
N4 C35 1.364(6)
N4 C33 1.382(6)
N4 C36 1.446(6)
C1 H1A 0.9600
C1 H1B 0.9600
C1 H1C 0.9600
C2 C7 1.374(7)
C2 C3 1.380(7)
C3 C4 1.376(7)
C3 H3A 0.9300
C4 C5 1.381(7)
C4 H4A 0.9300
C5 C6 1.384(6)
C5 C8 1.471(7)
C6 C7 1.374(7)
C6 H6A 0.9300
C7 H7A 0.9300
C8 C9 1.507(7)
C8 C11 1.510(7)
C9 C10 1.503(7)
C9 H9A 0.9800
C12 C13 1.532(8)
C12 H12A 0.9700
C12 H12B 0.9700
C13 C14 1.339(7)
C13 C18 1.357(7)
C14 C15 1.398(8)
C14 H14A 0.9300
C15 C16 1.356(9)
C15 H15A 0.9300
C16 C17 1.349(8)
C16 H16A 0.9300
C17 C18 1.402(8)
C17 H17A 0.9300
C18 H18A 0.9300
C19 C24 1.360(7)
C19 C20 1.384(7)
C20 C21 1.378(7)
C20 H20A 0.9300
C21 C22 1.365(7)
C21 H21A 0.9300
C22 C23 1.352(7)
C23 C24 1.386(6)
C23 H23A 0.9300
C24 H24A 0.9300
C25 H25A 0.9600
C25 H25B 0.9600
C25 H25C 0.9600
C26 C27 1.377(7)
C26 C31 1.395(7)
C27 C28 1.362(6)
C27 H27A 0.9300
C28 C29 1.365(7)
C28 H28A 0.9300
C29 C30 1.347(7)
C29 C32 1.498(7)
C30 C31 1.379(7)
C30 H30A 0.9300
C31 H31A 0.9300
C32 C34 1.490(7)
C32 C33 1.505(7)
C34 C35 1.482(7)
C34 H34A 0.9800
C36 C37 1.527(8)
C36 H36A 0.9700
C36 H36B 0.9700
C37 C42 1.358(7)
C37 C38 1.373(7)
C38 C39 1.379(8)
C38 H38A 0.9300
C39 C40 1.342(8)
C39 H39A 0.9300
C40 C41 1.344(8)
C40 H40A 0.9300
C41 C42 1.381(7)
C41 H41A 0.9300
C42 H42A 0.9300
C43 C44 1.370(7)
C43 C48 1.378(7)
C44 C45 1.389(6)
C44 H44A 0.9300
C45 C46 1.382(7)
C45 H45A 0.9300
C46 C47 1.363(8)
C47 C48 1.381(7)
C47 H47A 0.9300
C48 H48A 0.9300
